data_7028347
loop_
_publ_author_name
'Hou, Yin-Ling'
'Cheng, Rui-Rui'
'Xiong, Gang'
'Cui, Jian-Zhong'
'Zhao, Bin'

_publ_section_title
;
 Structures, luminescent and magnetic properties of a series of
 (3,6)-connected lanthanide-organic frameworks.
;
_journal_issue 4
_journal_name_full 'Dalton transactions (Cambridge, England : 2003)'
_journal_page_first 1814
_journal_page_last 1820
_journal_paper_doi 10.1039/c3dt52305e
_journal_volume 43
_journal_year 2014
_chemical_formula_sum 'C30 H23 Dy O17 S2'
_chemical_formula_weight 882.10
_chemical_name_systematic
; 
 ? 
;
_space_group_IT_number 14
_symmetry_cell_setting monoclinic
_symmetry_space_group_name_Hall '-P 2ybc'
_symmetry_space_group_name_H-M 'P 1 21/c 1'
_atom_sites_solution_hydrogens geom
_atom_sites_solution_primary direct
_atom_sites_solution_secondary difmap
_audit_creation_method SHELXL-97
_cell_angle_alpha 90.00
_cell_angle_beta 94.703(2)
_cell_angle_gamma 90.00
_cell_formula_units_Z 4
_cell_length_a 23.3391(5)
_cell_length_b 14.0385(4)
_cell_length_c 9.8581(3)
_cell_measurement_reflns_used 4048
_cell_measurement_temperature 124(2)
_cell_measurement_theta_max 29.0482
_cell_measurement_theta_min 2.8961
_cell_volume 3219.09(15)
_computing_cell_refinement
;
CrysAlisPro, Agilent Technologies,
Version 1.171.35.21 (release 20-01-2012 CrysAlis171 .NET)
(compiled Jan 23 2012,18:06:46)
;
_computing_data_collection
;
CrysAlisPro, Agilent Technologies,
Version 1.171.35.21 (release 20-01-2012 CrysAlis171 .NET)
(compiled Jan 23 2012,18:06:46)
;
_computing_data_reduction
;
CrysAlisPro, Agilent Technologies,
Version 1.171.35.21 (release 20-01-2012 CrysAlis171 .NET)
(compiled Jan 23 2012,18:06:46)
;
_computing_molecular_graphics 'Bruker SHELXTL'
_computing_publication_material 'Bruker SHELXTL'
_computing_structure_refinement 'SHELXL-97 (Sheldrick, 1997)'
_computing_structure_solution 'SHELXS-97 (Sheldrick, 1990)'
_diffrn_ambient_temperature 124(2)
_diffrn_detector_area_resol_mean 16.2116
_diffrn_measured_fraction_theta_full 0.999
_diffrn_measured_fraction_theta_max 0.999
_diffrn_measurement_device_type 'SuperNova, Single source at offset), Eos'
_diffrn_measurement_method '\w scans'
_diffrn_radiation_monochromator graphite
_diffrn_radiation_source 'fine-focus sealed tube'
_diffrn_radiation_type MoK\a
_diffrn_radiation_wavelength 0.71073
_diffrn_reflns_av_R_equivalents 0.0476
_diffrn_reflns_av_sigmaI/netI 0.0802
_diffrn_reflns_limit_h_max 27
_diffrn_reflns_limit_h_min -20
_diffrn_reflns_limit_k_max 15
_diffrn_reflns_limit_k_min -16
_diffrn_reflns_limit_l_max 11
_diffrn_reflns_limit_l_min -10
_diffrn_reflns_number 12334
_diffrn_reflns_theta_full 25.01
_diffrn_reflns_theta_max 25.01
_diffrn_reflns_theta_min 2.90
_exptl_absorpt_coefficient_mu 2.532
_exptl_absorpt_correction_T_max 0.7343
_exptl_absorpt_correction_T_min 0.5375
_exptl_absorpt_correction_type multi-scan
_exptl_absorpt_process_details
;
CrysAlisPro, Agilent Technologies,
Version 1.171.35.21 (release 20-01-2012 CrysAlis171 .NET)
(compiled Jan 23 2012,18:06:46)
Empirical absorption correction using spherical harmonics,
 implemented in SCALE3 ABSPACK scaling algorithm.
;
_exptl_crystal_colour colorless
_exptl_crystal_density_diffrn 1.820
_exptl_crystal_density_meas ?
_exptl_crystal_density_method 'not measured'
_exptl_crystal_description needle
_exptl_crystal_F_000 1748
_exptl_crystal_size_max 0.28
_exptl_crystal_size_mid 0.19
_exptl_crystal_size_min 0.13
_refine_diff_density_max 1.986
_refine_diff_density_min -0.873
_refine_diff_density_rms 0.163
_refine_ls_extinction_method none
_refine_ls_goodness_of_fit_ref 1.033
_refine_ls_hydrogen_treatment Constrained
_refine_ls_matrix_type full
_refine_ls_number_parameters 459
_refine_ls_number_reflns 5676
_refine_ls_number_restraints 540
_refine_ls_restrained_S_all 0.998
_refine_ls_R_factor_all 0.0698
_refine_ls_R_factor_gt 0.0485
_refine_ls_shift/su_max 0.001
_refine_ls_shift/su_mean 0.000
_refine_ls_structure_factor_coef Fsqd
_refine_ls_weighting_details 'calc w=1/[\s^2^(Fo^2^)+(0.0368P)^2^+13.6100P] where P=(Fo^2^+2Fc^2^)/3'
_refine_ls_weighting_scheme calc
_refine_ls_wR_factor_gt 0.1043
_refine_ls_wR_factor_ref 0.1174
_reflns_number_gt 4199
_reflns_number_total 5676
_reflns_threshold_expression >2sigma(I)
_cod_data_source_file c3dt52305e.txt
_cod_data_source_block 5
_cod_depositor_comments
;
The following automatic conversions were performed:

'_symmetry_cell_setting' value 'Monoclinic' changed to 'monoclinic'
according to
/usr/data/users/saulius/automatic-downloads/current/RSC/lib/dictionaries/cif_core.dic
dictionary named 'cif_core.dic' version 2.4.2 from 2011-04-26.

Automatic conversion script
Id: cif_fix_values 2281 2013-09-26 08:29:07Z andrius 

The following automatic conversions were performed:

'_exptl_crystal_density_meas' value 'none' was changed to '?' - the
value is perceived as not measured.

Automatic conversion script
Id: cif_fix_values 3008 2015-01-20 13:52:24Z robertas 
;
_cod_original_cell_volume 3219.09(14)
_cod_original_sg_symbol_H-M P21/c
_cod_database_code 7028347

loop_
_symmetry_equiv_pos_as_xyz
'x, y, z'
'-x, y+1/2, -z+1/2'
'-x, -y, -z'
'x, -y-1/2, z-1/2'

loop_
_atom_site_label
_atom_site_type_symbol
_atom_site_fract_x
_atom_site_fract_y
_atom_site_fract_z
_atom_site_U_iso_or_equiv
_atom_site_adp_type
_atom_site_occupancy
_atom_site_symmetry_multiplicity
_atom_site_calc_flag
_atom_site_refinement_flags
C1 C 0.3688(3) 0.1824(4) 0.9713(8) 0.0159(13) Uani 1 1 d U
C2 C 0.4287(3) 0.1562(5) 0.9409(8) 0.0171(13) Uani 1 1 d U
C3 C 0.4728(3) 0.1497(5) 1.0453(8) 0.0210(14) Uani 1 1 d U
H3 H 0.4648 0.1586 1.1353 0.025 Uiso 1 1 calc R
C4 C 0.5285(3) 0.1298(5) 1.0144(8) 0.0215(14) Uani 1 1 d U
H4 H 0.5582 0.1258 1.0832 0.026 Uiso 1 1 calc R
C5 C 0.5391(3) 0.1162(5) 0.8819(8) 0.0198(13) Uani 1 1 d U
C6 C 0.4961(3) 0.1203(5) 0.7766(9) 0.0270(15) Uani 1 1 d U
H6 H 0.5044 0.1101 0.6871 0.032 Uiso 1 1 calc R
C7 C 0.4403(3) 0.1398(5) 0.8071(8) 0.0241(14) Uani 1 1 d U
H7 H 0.4107 0.1419 0.7379 0.029 Uiso 1 1 calc R
C8 C 0.6451(3) 0.2628(5) 0.7802(9) 0.0303(15) Uani 1 1 d U
C9 C 0.6162(3) 0.3249(5) 0.8575(9) 0.0337(15) Uani 1 1 d U
H9 H 0.5820 0.3067 0.8925 0.040 Uiso 1 1 calc R
C10 C 0.6387(3) 0.4156(5) 0.8827(9) 0.0336(16) Uani 1 1 d U
H10 H 0.6201 0.4578 0.9371 0.040 Uiso 1 1 calc R
C11 C 0.6887(3) 0.4435(5) 0.8272(8) 0.0246(15) Uani 1 1 d U
C12 C 0.7167(3) 0.3787(5) 0.7494(9) 0.0282(15) Uani 1 1 d U
H12 H 0.7507 0.3966 0.7131 0.034 Uiso 1 1 calc R
C13 C 0.6952(3) 0.2887(5) 0.7250(9) 0.0304(15) Uani 1 1 d U
C14 C 0.7628(4) 0.2594(6) 0.5609(11) 0.052(3) Uani 1 1 d U
H14A H 0.7731 0.2104 0.4993 0.078 Uiso 1 1 calc R
H14B H 0.7957 0.2755 0.6214 0.078 Uiso 1 1 calc R
H14C H 0.7500 0.3148 0.5100 0.078 Uiso 1 1 calc R
C15 C 0.7074(3) 0.5445(5) 0.8344(8) 0.0233(15) Uani 1 1 d U
C16 C 0.1823(3) 0.2918(5) 0.9080(8) 0.0144(13) Uani 1 1 d U
C17 C 0.1214(3) 0.3201(5) 0.9226(7) 0.0160(13) Uani 1 1 d U
C18 C 0.1061(3) 0.3508(5) 1.0495(8) 0.0195(14) Uani 1 1 d U
H18 H 0.1337 0.3535 1.1229 0.023 Uiso 1 1 calc R
C19 C 0.0501(3) 0.3772(5) 1.0666(8) 0.0210(14) Uani 1 1 d U
C20 C 0.0105(3) 0.3732(5) 0.9539(8) 0.0212(14) Uani 1 1 d U
C21 C 0.0245(3) 0.3431(5) 0.8271(8) 0.0203(14) Uani 1 1 d U
H21 H -0.0033 0.3399 0.7540 0.024 Uiso 1 1 calc R
C22 C 0.0810(3) 0.3177(5) 0.8118(8) 0.0187(13) Uani 1 1 d U
H22 H 0.0917 0.2990 0.7270 0.022 Uiso 1 1 calc R
C23 C 0.0713(3) 0.4376(6) 1.2904(9) 0.033(2) Uani 1 1 d U
H23A H 0.0944 0.4882 1.2584 0.050 Uiso 1 1 calc R
H23B H 0.0955 0.3846 1.3179 0.050 Uiso 1 1 calc R
H23C H 0.0519 0.4596 1.3667 0.050 Uiso 1 1 calc R
C24 C -0.1251(3) 0.3975(5) 1.1368(8) 0.0228(14) Uani 1 1 d U
C25 C -0.1039(3) 0.3850(5) 1.2706(8) 0.0235(14) Uani 1 1 d U
H25 H -0.0720 0.3466 1.2929 0.028 Uiso 1 1 calc R
C26 C -0.1318(3) 0.4320(5) 1.3716(8) 0.0233(14) Uani 1 1 d U
H26 H -0.1188 0.4241 1.4626 0.028 Uiso 1 1 calc R
C27 C -0.1784(3) 0.4898(5) 1.3373(8) 0.0179(13) Uani 1 1 d U
C28 C -0.1986(3) 0.5001(5) 1.2019(9) 0.0210(14) Uani 1 1 d U
C29 C -0.1721(3) 0.4547(5) 1.0996(8) 0.0224(14) Uani 1 1 d U
H29 H -0.1853 0.4624 1.0087 0.027 Uiso 1 1 calc R
C30 C -0.2095(3) 0.5405(5) 1.4421(8) 0.0182(14) Uani 1 1 d U
O1 O 0.19466(19) 0.2358(3) 1.2912(5) 0.0167(11) Uani 1 1 d .
O2 O 0.3177(2) 0.1252(3) 1.3273(5) 0.0207(12) Uani 1 1 d .
H2A H 0.2924 0.1048 1.3781 0.031 Uiso 1 1 d R
H2B H 0.3273 0.0801 1.2756 0.031 Uiso 1 1 d R
O3 O 0.36005(19) 0.2010(3) 1.0932(5) 0.0190(11) Uani 1 1 d .
O4 O 0.33110(19) 0.1844(3) 0.8747(5) 0.0213(12) Uani 1 1 d .
O5 O 0.6500(2) 0.0975(4) 0.9511(6) 0.0350(14) Uani 1 1 d U
O6 O 0.6058(2) 0.0095(4) 0.7502(7) 0.0421(17) Uani 1 1 d .
O7 O 0.6207(2) 0.1739(4) 0.7342(6) 0.0361(15) Uani 1 1 d .
O8 O 0.7171(3) 0.2254(4) 0.6392(8) 0.057(2) Uani 1 1 d .
O9 O 0.7494(2) 0.5732(3) 0.7718(5) 0.0190(12) Uani 1 1 d .
O10 O 0.67901(19) 0.6032(3) 0.9013(5) 0.0156(11) Uani 1 1 d .
O11 O 0.21816(18) 0.2965(3) 1.0085(5) 0.0170(11) Uani 1 1 d .
O12 O 0.0298(2) 0.4086(4) 1.1838(6) 0.0309(13) Uani 1 1 d .
O13 O -0.0457(2) 0.4067(3) 0.9685(6) 0.0267(13) Uani 1 1 d .
O14 O -0.1345(2) 0.3287(4) 0.8887(6) 0.0337(14) Uani 1 1 d .
O15 O -0.0673(2) 0.2493(3) 1.0596(6) 0.0262(13) Uani 1 1 d .
O16 O -0.2431(2) 0.6062(3) 1.4150(5) 0.0192(11) Uani 1 1 d .
O17 O -0.1976(2) 0.5083(3) 1.5660(5) 0.0244(12) Uani 1 1 d .
H17 H -0.2174 0.5363 1.6183 0.037 Uiso 1 1 calc R
S1 S 0.60887(8) 0.09159(13) 0.8362(2) 0.0275(5) Uani 1 1 d .
S2 S -0.09366(8) 0.33356(13) 1.0051(2) 0.0253(5) Uani 1 1 d .
Dy1 Dy 0.278359(12) 0.25479(2) 1.18921(3) 0.01128(12) Uani 1 1 d .
H28 H -0.227(3) 0.522(5) 1.176(8) 0.03(2) Uiso 1 1 d .

loop_
_atom_site_aniso_label
_atom_site_aniso_U_11
_atom_site_aniso_U_22
_atom_site_aniso_U_33
_atom_site_aniso_U_23
_atom_site_aniso_U_13
_atom_site_aniso_U_12
C1 0.019(3) 0.013(3) 0.017(3) 0.002(3) 0.006(3) -0.001(2)
C2 0.013(3) 0.017(3) 0.022(3) -0.003(3) 0.004(3) 0.001(2)
C3 0.018(3) 0.024(3) 0.021(3) -0.005(3) 0.006(3) -0.001(2)
C4 0.018(3) 0.023(3) 0.023(3) -0.004(3) 0.001(3) 0.001(2)
C5 0.017(3) 0.019(3) 0.024(3) -0.004(3) 0.006(3) -0.001(2)
C6 0.022(3) 0.034(3) 0.025(3) -0.004(3) 0.009(3) 0.005(3)
C7 0.021(3) 0.032(3) 0.020(3) -0.004(3) 0.003(3) 0.004(3)
C8 0.028(3) 0.022(3) 0.043(4) -0.005(3) 0.015(3) -0.008(3)
C9 0.032(3) 0.026(3) 0.046(3) -0.007(3) 0.019(3) -0.007(3)
C10 0.035(3) 0.024(3) 0.044(4) -0.011(3) 0.018(3) -0.005(3)
C11 0.026(3) 0.017(3) 0.032(3) -0.004(3) 0.010(3) -0.008(2)
C12 0.023(3) 0.025(3) 0.039(3) -0.006(3) 0.016(3) -0.007(3)
C13 0.026(3) 0.022(3) 0.045(4) -0.010(3) 0.017(3) -0.003(3)
C14 0.037(5) 0.055(5) 0.067(7) -0.008(5) 0.025(5) -0.002(4)
C15 0.026(3) 0.016(3) 0.029(4) -0.003(3) 0.008(3) -0.004(3)
C16 0.012(3) 0.015(3) 0.016(3) 0.005(3) 0.004(3) 0.004(2)
C17 0.014(3) 0.020(3) 0.016(3) 0.002(3) 0.007(2) 0.004(2)
C18 0.014(3) 0.025(3) 0.019(3) 0.001(3) 0.003(3) 0.005(2)
C19 0.021(3) 0.026(3) 0.018(3) 0.002(3) 0.011(3) 0.005(2)
C20 0.015(3) 0.028(3) 0.022(3) -0.001(3) 0.006(3) 0.009(2)
C21 0.018(3) 0.026(3) 0.018(3) -0.001(3) 0.004(3) 0.007(2)
C22 0.018(3) 0.023(3) 0.016(3) -0.001(3) 0.007(3) 0.006(2)
C23 0.035(4) 0.038(4) 0.027(5) -0.007(4) 0.009(4) 0.003(4)
C24 0.019(3) 0.027(3) 0.023(3) 0.000(3) 0.007(3) 0.006(2)
C25 0.020(3) 0.027(3) 0.024(3) 0.002(3) 0.002(3) 0.006(2)
C26 0.022(3) 0.027(3) 0.021(3) -0.002(3) 0.003(3) 0.003(2)
C27 0.019(3) 0.016(3) 0.019(3) -0.001(3) 0.007(3) 0.000(2)
C28 0.019(3) 0.021(3) 0.023(3) 0.002(3) 0.003(3) 0.002(3)
C29 0.022(3) 0.027(3) 0.019(3) 0.003(3) 0.003(3) 0.004(2)
C30 0.016(3) 0.019(3) 0.020(3) 0.004(3) 0.005(3) -0.003(2)
O1 0.011(2) 0.025(3) 0.014(3) 0.005(2) 0.004(2) -0.0007(19)
O2 0.026(3) 0.019(3) 0.019(3) 0.000(2) 0.012(2) 0.009(2)
O3 0.013(2) 0.026(3) 0.018(3) -0.005(2) 0.003(2) 0.0007(19)
O4 0.013(3) 0.031(3) 0.020(3) 0.003(2) 0.003(2) 0.008(2)
O5 0.0330(16) 0.0344(16) 0.0375(16) -0.0021(9) 0.0018(10) 0.0010(9)
O6 0.035(3) 0.020(3) 0.073(5) -0.015(3) 0.018(3) -0.002(2)
O7 0.032(3) 0.030(3) 0.050(4) -0.006(3) 0.018(3) -0.014(2)
O8 0.052(4) 0.039(4) 0.086(6) -0.010(4) 0.033(4) -0.001(3)
O9 0.021(3) 0.013(2) 0.024(3) -0.006(2) 0.010(2) -0.0038(19)
O10 0.022(3) 0.009(2) 0.018(3) -0.001(2) 0.009(2) -0.0020(18)
O11 0.009(2) 0.023(3) 0.020(3) 0.002(2) 0.002(2) 0.0030(18)
O12 0.023(3) 0.047(3) 0.023(3) -0.005(3) 0.007(3) 0.003(2)
O13 0.017(3) 0.030(3) 0.033(4) 0.003(3) 0.005(2) 0.009(2)
O14 0.022(3) 0.046(3) 0.032(4) -0.019(3) -0.004(3) 0.008(2)
O15 0.030(3) 0.021(3) 0.028(3) -0.007(2) 0.009(3) 0.004(2)
O16 0.024(3) 0.014(2) 0.020(3) 0.003(2) 0.007(2) 0.006(2)
O17 0.031(3) 0.028(3) 0.016(3) 0.003(2) 0.014(2) 0.011(2)
S1 0.0224(10) 0.0186(9) 0.0431(14) -0.0013(10) 0.0119(10) -0.0004(7)
S2 0.0206(10) 0.0276(10) 0.0279(12) -0.0080(9) 0.0031(9) 0.0007(8)
Dy1 0.00903(17) 0.01405(18) 0.0113(2) -0.00007(15) 0.00399(13) -0.00063(12)

loop_
_atom_type_symbol
_atom_type_description
_atom_type_scat_dispersion_real
_atom_type_scat_dispersion_imag
_atom_type_scat_source
C C 0.0033 0.0016 'International Tables Vol C Tables 4.2.6.8 and 6.1.1.4'
H H 0.0000 0.0000 'International Tables Vol C Tables 4.2.6.8 and 6.1.1.4'
Dy Dy -0.1892 4.4098 'International Tables Vol C Tables 4.2.6.8 and 6.1.1.4'
O O 0.0106 0.0060 'International Tables Vol C Tables 4.2.6.8 and 6.1.1.4'
S S 0.1246 0.1234 'International Tables Vol C Tables 4.2.6.8 and 6.1.1.4'

loop_
_geom_angle_atom_site_label_1
_geom_angle_atom_site_label_2
_geom_angle_atom_site_label_3
_geom_angle
_geom_angle_site_symmetry_1
_geom_angle_site_symmetry_3
O4 C1 O3 124.5(6) . .
O4 C1 C2 117.7(6) . .
O3 C1 C2 117.8(7) . .
C7 C2 C3 120.1(6) . .
C7 C2 C1 119.2(7) . .
C3 C2 C1 120.7(7) . .
C4 C3 C2 119.9(7) . .
C5 C4 C3 119.0(7) . .
C4 C5 C6 122.4(7) . .
C4 C5 S1 121.1(6) . .
C6 C5 S1 116.4(6) . .
C5 C6 C7 118.8(7) . .
C2 C7 C6 119.8(7) . .
C9 C8 C13 121.6(7) . .
C9 C8 O7 122.0(7) . .
C13 C8 O7 115.7(7) . .
C8 C9 C10 119.0(7) . .
C11 C10 C9 120.4(7) . .
C10 C11 C12 119.0(7) . .
C10 C11 C15 120.4(7) . .
C12 C11 C15 120.1(6) . .
C13 C12 C11 121.1(7) . .
O8 C13 C12 124.2(7) . .
O8 C13 C8 116.7(7) . .
C12 C13 C8 118.9(7) . .
O9 C15 O10 120.2(6) . .
O9 C15 C11 121.1(6) . .
O10 C15 C11 118.6(6) . .
O9 C15 Dy1 63.0(3) . 3_667
O10 C15 Dy1 58.1(3) . 3_667
C11 C15 Dy1 167.7(6) . 3_667
O11 C16 O1 123.4(6) . 4_565
O11 C16 C17 119.5(6) . .
O1 C16 C17 117.1(6) 4_565 .
C22 C17 C18 120.4(6) . .
C22 C17 C16 120.7(6) . .
C18 C17 C16 118.9(7) . .
C19 C18 C17 120.4(7) . .
O12 C19 C18 126.2(7) . .
O12 C19 C20 116.0(6) . .
C18 C19 C20 117.9(7) . .
C21 C20 C19 123.0(6) . .
C21 C20 O13 118.9(7) . .
C19 C20 O13 118.0(6) . .
C20 C21 C22 118.3(7) . .
C17 C22 C21 120.1(7) . .
C25 C24 C29 122.8(7) . .
C25 C24 S2 119.6(5) . .
C29 C24 S2 117.6(6) . .
C24 C25 C26 117.9(7) . .
C27 C26 C25 120.6(7) . .
C26 C27 C28 119.8(7) . .
C26 C27 C30 122.1(7) . .
C28 C27 C30 118.0(6) . .
C29 C28 C27 121.1(7) . .
C28 C29 C24 117.8(8) . .
O16 C30 O17 123.1(7) . .
O16 C30 C27 123.2(7) . .
O17 C30 C27 113.7(6) . .
C16 O1 Dy1 134.4(4) 4_566 .
C1 O3 Dy1 131.0(5) . .
C1 O4 Dy1 157.4(4) . 4_565
C8 O7 S1 121.7(6) . .
C13 O8 C14 116.6(6) . .
C15 O9 Dy1 90.6(4) . 3_667
C15 O10 Dy1 95.4(4) . 3_667
C16 O11 Dy1 161.8(4) . .
C19 O12 C23 117.2(6) . .
C20 O13 S2 119.2(4) . .
C30 O16 Dy1 157.4(5) . 2_557
O5 S1 O6 121.1(3) . .
O5 S1 O7 108.9(3) . .
O6 S1 O7 102.5(3) . .
O5 S1 C5 111.2(4) . .
O6 S1 C5 107.9(3) . .
O7 S1 C5 103.6(3) . .
O15 S2 O14 120.2(3) . .
O15 S2 O13 109.5(3) . .
O14 S2 O13 106.6(3) . .
O15 S2 C24 109.6(3) . .
O14 S2 C24 108.7(3) . .
O13 S2 C24 100.4(3) . .
O11 Dy1 O4 142.73(17) . 4_566
O11 Dy1 O1 82.99(16) . .
O4 Dy1 O1 96.63(16) 4_566 .
O11 Dy1 O3 103.98(17) . .
O4 Dy1 O3 92.35(17) 4_566 .
O1 Dy1 O3 154.32(16) . .
O11 Dy1 O2 145.77(17) . .
O4 Dy1 O2 71.00(17) 4_566 .
O1 Dy1 O2 87.87(16) . .
O3 Dy1 O2 72.39(16) . .
O11 Dy1 O10 75.18(16) . 3_667
O4 Dy1 O10 77.15(17) 4_566 3_667
O1 Dy1 O10 130.39(15) . 3_667
O3 Dy1 O10 75.08(15) . 3_667
O2 Dy1 O10 132.75(16) . 3_667
O11 Dy1 O16 73.86(16) . 2_547
O4 Dy1 O16 142.94(17) 4_566 2_547
O1 Dy1 O16 79.29(16) . 2_547
O3 Dy1 O16 79.07(16) . 2_547
O2 Dy1 O16 72.04(17) . 2_547
O10 Dy1 O16 132.93(16) 3_667 2_547
O11 Dy1 O9 73.87(16) . 3_667
O4 Dy1 O9 69.56(17) 4_566 3_667
O1 Dy1 O9 78.84(15) . 3_667
O3 Dy1 O9 126.81(15) . 3_667
O2 Dy1 O9 136.34(16) . 3_667
O10 Dy1 O9 52.58(14) 3_667 3_667
O16 Dy1 O9 142.78(16) 2_547 3_667
O11 Dy1 C15 75.4(2) . 3_667
O4 Dy1 C15 68.7(2) 4_566 3_667
O1 Dy1 C15 105.13(18) . 3_667
O3 Dy1 C15 100.55(19) . 3_667
O2 Dy1 C15 138.8(2) . 3_667
O10 Dy1 C15 26.47(17) 3_667 3_667
O16 Dy1 C15 148.1(2) 2_547 3_667
O9 Dy1 C15 26.37(17) 3_667 3_667

loop_
_geom_bond_atom_site_label_1
_geom_bond_atom_site_label_2
_geom_bond_distance
_geom_bond_site_symmetry_2
C1 O4 1.243(8) .
C1 O3 1.262(8) .
C1 C2 1.502(9) .
C2 C7 1.387(10) .
C2 C3 1.397(10) .
C3 C4 1.388(9) .
C4 C5 1.362(10) .
C5 C6 1.385(10) .
C5 S1 1.760(7) .
C6 C7 1.387(10) .
C8 C9 1.371(10) .
C8 C13 1.378(10) .
C8 O7 1.430(9) .
C9 C10 1.393(10) .
C10 C11 1.385(10) .
C11 C12 1.388(10) .
C11 C15 1.484(9) .
C12 C13 1.375(10) .
C13 O8 1.355(9) .
C14 O8 1.449(10) .
C15 O9 1.265(8) .
C15 O10 1.275(8) .
C15 Dy1 2.848(7) 3_667
C16 O11 1.245(8) .
C16 O1 1.270(8) 4_565
C16 C17 1.495(9) .
C17 C22 1.384(10) .
C17 C18 1.398(10) .
C18 C19 1.381(9) .
C19 O12 1.358(8) .
C19 C20 1.387(10) .
C20 C21 1.384(10) .
C20 O13 1.410(8) .
C21 C22 1.386(9) .
C23 O12 1.429(9) .
C24 C25 1.382(10) .
C24 C29 1.384(10) .
C24 S2 1.785(7) .
C25 C26 1.399(10) .
C26 C27 1.377(9) .
C27 C28 1.386(11) .
C27 C30 1.492(9) .
C28 C29 1.382(10) .
C30 O16 1.225(8) .
C30 O17 1.311(8) .
O1 C16 1.270(8) 4_566
O1 Dy1 2.285(4) .
O2 Dy1 2.408(5) .
O3 Dy1 2.323(4) .
O4 Dy1 2.284(5) 4_565
O5 S1 1.426(6) .
O6 S1 1.429(6) .
O7 S1 1.571(6) .
O9 Dy1 2.538(4) 3_667
O10 Dy1 2.430(4) 3_667
O11 Dy1 2.254(5) .
O13 S2 1.583(5) .
O14 S2 1.432(6) .
O15 S2 1.419(5) .
O16 Dy1 2.438(4) 2_557
Dy1 O4 2.284(5) 4_566
Dy1 O10 2.430(4) 3_667
Dy1 O16 2.438(4) 2_547
Dy1 O9 2.538(4) 3_667
Dy1 C15 2.848(7) 3_667
